data_2203754
loop_
_publ_author_name
'Xu, Li'
'Li, Yi-Zhi'
'Chen, Xue-Tai'
'Ji, Xing-Xiang'

_publ_section_title
;
 Bis[2-oxopyridine <i>N</i>-oxide(1--)-\k^2^<i>O,O</i>']palladium(II)
;
_journal_issue 6
_journal_name_full 'Acta Crystallographica Section E'
_journal_page_first m769
_journal_page_last m770
_journal_paper_doi 10.1107/S1600536804006385
_journal_volume 60
_journal_year 2004
_chemical_formula_iupac '[Pd (C5 H4 N1 O2)2]'
_chemical_formula_moiety 'C10 H8 N2 O4 Pd'
_chemical_formula_sum 'C10 H8 N2 O4 Pd'
_chemical_formula_weight 326.58
_chemical_name_systematic
;
Bis[2-oxopyridine N-oxide(1-)-\k^2^O,O']palladium(II)
;
_space_group_IT_number 14
_symmetry_cell_setting monoclinic
_symmetry_space_group_name_Hall '-P 2ybc'
_symmetry_space_group_name_H-M 'P 1 21/c 1'
_atom_sites_solution_hydrogens geom
_atom_sites_solution_primary direct
_atom_sites_solution_secondary difmap
_cell_angle_alpha 90.00
_cell_angle_beta 94.940(10)
_cell_angle_gamma 90.00
_cell_formula_units_Z 4
_cell_length_a 6.937(2)
_cell_length_b 8.674(2)
_cell_length_c 17.491(4)
_cell_measurement_reflns_used 789
_cell_measurement_temperature 298(2)
_cell_measurement_theta_max 23.56
_cell_measurement_theta_min 3.39
_cell_volume 1048.6(5)
_computing_cell_refinement SMART
_computing_data_collection 'SMART (Bruker, 2000)'
_computing_data_reduction 'SAINT (Bruker, 2000)'
_computing_molecular_graphics 'SHELXTL and MERCURY (Version 1.2.1; Bruno et al., 2002)'
_computing_publication_material SHELXTL
_computing_structure_refinement SHELXTL
_computing_structure_solution 'SHELXTL (Bruker, 2000)'
_diffrn_ambient_temperature 298(2)
_diffrn_measured_fraction_theta_full 1.000
_diffrn_measured_fraction_theta_max 1.000
_diffrn_measurement_device_type 'Bruker SMART APEX CCD area-detector'
_diffrn_measurement_method '\f and \w'
_diffrn_radiation_monochromator graphite
_diffrn_radiation_source 'fine-focus sealed tube'
_diffrn_radiation_type MoK\a
_diffrn_radiation_wavelength 0.71073
_diffrn_reflns_av_R_equivalents 0.0417
_diffrn_reflns_av_sigmaI/netI 0.0589
_diffrn_reflns_limit_h_max 8
_diffrn_reflns_limit_h_min -8
_diffrn_reflns_limit_k_max 10
_diffrn_reflns_limit_k_min -10
_diffrn_reflns_limit_l_max 13
_diffrn_reflns_limit_l_min -21
_diffrn_reflns_number 4617
_diffrn_reflns_theta_full 26.00
_diffrn_reflns_theta_max 26.00
_diffrn_reflns_theta_min 2.34
_diffrn_standards_decay_% 0
_exptl_absorpt_coefficient_mu 1.774
_exptl_absorpt_correction_T_max 0.765
_exptl_absorpt_correction_T_min 0.664
_exptl_absorpt_correction_type multi-scan
_exptl_absorpt_process_details '(SADABS; Bruker, 2000)'
_exptl_crystal_colour brown
_exptl_crystal_density_diffrn 2.069
_exptl_crystal_density_method 'not measured'
_exptl_crystal_description block
_exptl_crystal_F_000 640
_exptl_crystal_size_max 0.25
_exptl_crystal_size_mid 0.20
_exptl_crystal_size_min 0.15
_refine_diff_density_max 0.870
_refine_diff_density_min -0.773
_refine_ls_extinction_method none
_refine_ls_goodness_of_fit_ref 1.050
_refine_ls_hydrogen_treatment constr
_refine_ls_matrix_type full
_refine_ls_number_parameters 154
_refine_ls_number_reflns 2065
_refine_ls_number_restraints 0
_refine_ls_restrained_S_all 1.050
_refine_ls_R_factor_all 0.0700
_refine_ls_R_factor_gt 0.0385
_refine_ls_shift/su_max 0.000
_refine_ls_shift/su_mean 0.000
_refine_ls_structure_factor_coef Fsqd
_refine_ls_weighting_details 'calc w = 1/[\s^2^(Fo^2^)+(0.03P)^2^] where P = (Fo^2^+2Fc^2^)/3'
_refine_ls_weighting_scheme calc
_refine_ls_wR_factor_gt 0.0746
_refine_ls_wR_factor_ref 0.0800
_reflns_number_gt 1403
_reflns_number_total 2065
_reflns_threshold_expression I>2\s(I)
_cod_data_source_file hb6027.cif
_cod_data_source_block I
_cod_original_sg_symbol_H-M 'P 21/c'
_cod_database_code 2203754
_cod_database_fobs_code 2203754

loop_
_symmetry_equiv_pos_as_xyz
'x, y, z'
'-x, y+1/2, -z+1/2'
'-x, -y, -z'
'x, -y-1/2, z-1/2'

loop_
_atom_site_label
_atom_site_fract_x
_atom_site_fract_y
_atom_site_fract_z
_atom_site_U_iso_or_equiv
_atom_site_adp_type
_atom_site_calc_flag
_atom_site_refinement_flags
_atom_site_occupancy
_atom_site_type_symbol
Pd1 0.87171(6) 0.61251(5) 0.08094(2) 0.03904(15) Uani d . 1 Pd
N1 1.1500(7) 0.7597(5) 0.0067(3) 0.0488(12) Uani d . 1 N
N2 0.5909(6) 0.4618(5) 0.1522(3) 0.0440(11) Uani d . 1 N
O1 1.1430(5) 0.6755(4) 0.0708(2) 0.0513(10) Uani d . 1 O
O2 0.8194(5) 0.7406(4) -0.0123(2) 0.0479(9) Uani d . 1 O
O3 0.6010(5) 0.5486(4) 0.0886(2) 0.0487(10) Uani d . 1 O
O4 0.9183(5) 0.4879(4) 0.1768(2) 0.0492(10) Uani d . 1 O
C1 0.9824(8) 0.7945(6) -0.0350(3) 0.0455(14) Uani d . 1 C
C2 0.9901(8) 0.8817(7) -0.1005(3) 0.0556(15) Uani d . 1 C
H2 0.8768 0.9053 -0.1243 0.067 Uiso d R 1 H
C3 1.1607(9) 0.9330(7) -0.1214(4) 0.0606(17) Uani d . 1 C
H3 1.1553 0.9850 -0.1646 0.073 Uiso d R 1 H
C4 1.3336(9) 0.8935(7) -0.0803(4) 0.0583(16) Uani d . 1 C
H4 1.4416 0.9244 -0.0950 0.070 Uiso d R 1 H
C5 1.3259(8) 0.8070(7) -0.0160(4) 0.0535(15) Uani d . 1 C
H5 1.4252 0.7764 0.0133 0.064 Uiso d R 1 H
C6 0.7556(8) 0.4307(6) 0.1975(3) 0.0391(13) Uani d . 1 C
C7 0.7419(8) 0.3463(6) 0.2628(3) 0.0518(15) Uani d . 1 C
H7 0.8550 0.3255 0.2950 0.062 Uiso d R 1 H
C8 0.5638(9) 0.2963(6) 0.2819(3) 0.0554(16) Uani d . 1 C
H8 0.5552 0.2388 0.3257 0.066 Uiso d R 1 H
C9 0.3991(9) 0.3238(7) 0.2339(3) 0.0523(15) Uani d . 1 C
H9 0.2746 0.2895 0.2467 0.063 Uiso d R 1 H
C10 0.4137(8) 0.4081(6) 0.1695(3) 0.0501(15) Uani d . 1 C
H10 0.3037 0.4297 0.1370 0.060 Uiso calc R 1 H

loop_
_atom_site_aniso_label
_atom_site_aniso_U_11
_atom_site_aniso_U_22
_atom_site_aniso_U_33
_atom_site_aniso_U_12
_atom_site_aniso_U_13
_atom_site_aniso_U_23
Pd1 0.0369(2) 0.0444(3) 0.0357(2) 0.0021(2) 0.00218(16) 0.0003(3)
N1 0.055(3) 0.044(3) 0.049(3) -0.003(2) 0.010(3) -0.005(3)
N2 0.046(3) 0.041(3) 0.045(3) 0.002(2) 0.007(2) 0.004(2)
O1 0.043(2) 0.065(2) 0.044(2) -0.0013(19) -0.0018(19) 0.014(2)
O2 0.035(2) 0.058(2) 0.050(2) 0.0008(18) -0.0005(18) 0.011(2)
O3 0.040(2) 0.061(2) 0.045(2) 0.0005(19) -0.0001(19) 0.012(2)
O4 0.037(2) 0.062(2) 0.049(2) -0.0016(18) 0.0002(18) 0.013(2)
C1 0.051(4) 0.042(3) 0.044(3) 0.000(3) 0.006(3) -0.004(3)
C2 0.052(4) 0.056(4) 0.057(4) 0.006(3) 0.000(3) 0.012(4)
C3 0.074(5) 0.049(4) 0.059(4) -0.004(3) 0.014(4) 0.018(3)
C4 0.057(4) 0.057(4) 0.064(4) -0.006(3) 0.022(3) -0.001(4)
C5 0.041(3) 0.063(4) 0.057(4) -0.001(3) 0.006(3) -0.002(4)
C6 0.047(3) 0.034(3) 0.035(3) 0.002(2) -0.002(3) 0.002(2)
C7 0.051(4) 0.058(4) 0.044(3) -0.004(3) -0.004(3) 0.005(3)
C8 0.078(5) 0.046(4) 0.042(4) -0.005(3) 0.012(3) 0.006(3)
C9 0.059(4) 0.049(3) 0.051(4) -0.009(3) 0.017(3) 0.003(3)
C10 0.037(3) 0.055(4) 0.057(4) -0.002(3) -0.003(3) -0.004(3)

loop_
_atom_type_symbol
_atom_type_description
_atom_type_scat_dispersion_real
_atom_type_scat_dispersion_imag
_atom_type_scat_source
C C 0.0033 0.0016 'International Tables Vol C Tables 4.2.6.8 and 6.1.1.4'
H H 0.0000 0.0000 'International Tables Vol C Tables 4.2.6.8 and 6.1.1.4'
N N 0.0061 0.0033 'International Tables Vol C Tables 4.2.6.8 and 6.1.1.4'
O O 0.0106 0.0060 'International Tables Vol C Tables 4.2.6.8 and 6.1.1.4'
Pd Pd -0.9988 1.0072 'International Tables Vol C Tables 4.2.6.8 and 6.1.1.4'

loop_
_geom_angle_atom_site_label_1
_geom_angle_atom_site_label_2
_geom_angle_atom_site_label_3
_geom_angle_site_symmetry_3
_geom_angle
O3 Pd1 O2 . 96.05(14)
O3 Pd1 O1 . 178.73(15)
O2 Pd1 O1 . 83.11(14)
O3 Pd1 O4 . 82.94(14)
O2 Pd1 O4 . 178.06(15)
O1 Pd1 O4 . 97.93(14)
O3 Pd1 N1 3_765 76.72(13)
O2 Pd1 N1 3_765 98.94(13)
O1 Pd1 N1 3_765 102.46(14)
O4 Pd1 N1 3_765 82.46(14)
O1 N1 C1 . 118.8(5)
O1 N1 C5 . 120.0(5)
C1 N1 C5 . 121.2(5)
O3 N2 C6 . 119.3(4)
O3 N2 C10 . 118.8(4)
C6 N2 C10 . 121.9(5)
N1 O1 Pd1 . 109.1(3)
C1 O2 Pd1 . 110.3(3)
N2 O3 Pd1 . 109.3(3)
C6 O4 Pd1 . 110.8(3)
O2 C1 N1 . 118.6(5)
O2 C1 C2 . 122.8(5)
N1 C1 C2 . 118.6(5)
C3 C2 C1 . 120.4(6)
C3 C2 H2 . 124.4
C1 C2 H2 . 115.0
C2 C3 C4 . 121.3(6)
C2 C3 H3 . 115.5
C4 C3 H3 . 122.9
C5 C4 C3 . 118.1(6)
C5 C4 H4 . 121.3
C3 C4 H4 . 120.5
C4 C5 N1 . 120.2(5)
C4 C5 H5 . 125.2
N1 C5 H5 . 114.6
O4 C6 N2 . 117.6(5)
O4 C6 C7 . 123.8(5)
N2 C6 C7 . 118.5(5)
C6 C7 C8 . 120.0(5)
C6 C7 H7 . 119.1
C8 C7 H7 . 120.9
C7 C8 C9 . 120.8(5)
C7 C8 H8 . 119.7
C9 C8 H8 . 119.4
C10 C9 C8 . 118.8(5)
C10 C9 H9 . 119.7
C8 C9 H9 . 121.4
C9 C10 N2 . 119.9(5)
C9 C10 H10 . 120.0
N2 C10 H10 . 120.0

loop_
_geom_bond_atom_site_label_1
_geom_bond_atom_site_label_2
_geom_bond_site_symmetry_2
_geom_bond_distance
_geom_bond_publ_flag
Pd1 O3 . 1.974(3) y
Pd1 O2 . 1.981(4) y
Pd1 O1 . 1.982(4) y
Pd1 O4 . 1.997(4) y
Pd1 N1 3_765 3.572(4) ?
N1 O1 . 1.342(5) ?
N1 C1 . 1.353(7) ?
N1 C5 . 1.379(7) ?
N2 O3 . 1.350(5) ?
N2 C6 . 1.360(6) ?
N2 C10 . 1.372(6) ?
O2 C1 . 1.317(6) ?
O4 C6 . 1.312(6) ?
C1 C2 . 1.377(7) ?
C2 C3 . 1.344(8) ?
C2 H2 . 0.8813 ?
C3 C4 . 1.387(8) ?
C3 H3 . 0.8792 ?
C4 C5 . 1.357(8) ?
C4 H4 . 0.8560 ?
C5 H5 . 0.8644 ?
C6 C7 . 1.367(7) ?
C7 C8 . 1.377(7) ?
C7 H7 . 0.9435 ?
C8 C9 . 1.379(8) ?
C8 H8 . 0.9204 ?
C9 C10 . 1.354(8) ?
C9 H9 . 0.9580 ?
C10 H10 . 0.9300 ?

loop_
_geom_hbond_atom_site_label_D
_geom_hbond_atom_site_label_H
_geom_hbond_atom_site_label_A
_geom_hbond_site_symmetry_A
_geom_hbond_distance_DH
_geom_hbond_distance_HA
_geom_hbond_distance_DA
_geom_hbond_angle_DHA
C8 H8 O3 2_645 0.92 2.53 3.391(7) 155
